data_7062982
loop_
_publ_author_name
'Chauhan, Chetan'
'Kumar, Santosh'
'Kumar, Rajesh'
'Saini, Anju'
'Aree, Thammarat'

_publ_section_title
;
 Synergistic effects of steric constraints and non-covalent interactions
 in copper(ii) chloro-nitro-benzoato complexes: synthesis, structural
 characterization, theoretical investigations, antimicrobial studies, and
 molecular docking analyses
;
_journal_issue 9
_journal_name_full 'New Journal of Chemistry'
_journal_page_first 3829
_journal_page_last 3848
_journal_paper_doi 10.1039/D3NJ05361J
_journal_volume 48
_journal_year 2024
_chemical_formula_moiety 'C18 H20 Cl2 Cu N4 O10'
_chemical_formula_sum 'C18 H20 Cl2 Cu N4 O10'
_chemical_formula_weight 586.82
_space_group_crystal_system monoclinic
_space_group_IT_number 14
_space_group_name_Hall '-P 2ybc'
_space_group_name_H-M_alt 'P 1 21/c 1'
_atom_sites_solution_hydrogens mixed
_audit_creation_method SHELXL-2019/1
_audit_update_record
;
2023-08-27 deposited with the CCDC.	2024-01-19 downloaded from the CCDC.
;
_cell_angle_alpha 90
_cell_angle_beta 101.860(6)
_cell_angle_gamma 90
_cell_formula_units_Z 2
_cell_length_a 5.1215(11)
_cell_length_b 20.904(4)
_cell_length_c 10.697(2)
_cell_measurement_reflns_used 406
_cell_measurement_temperature 296(2)
_cell_measurement_theta_max 21.83
_cell_measurement_theta_min 2.75
_cell_volume 1120.8(4)
_computing_cell_refinement 'Bruker SAINT'
_computing_data_collection 'Bruker APEX2'
_computing_data_reduction 'Bruker SAINT'
_computing_molecular_graphics 'Bruker SHELXTL'
_computing_publication_material 'Bruker SHELXTL'
_computing_structure_refinement 'SHELXL-2019/1 (Sheldrick, 2019)'
_computing_structure_solution 'SHELXT 2019/1 (Sheldrick, 2019)'
_diffrn_ambient_temperature 296(2)
_diffrn_measured_fraction_theta_full 0.994
_diffrn_measured_fraction_theta_max 0.994
_diffrn_measurement_device_type 'Bruker APEX-II CCD'
_diffrn_measurement_method '\f and \w scans'
_diffrn_radiation_type MoK\a
_diffrn_radiation_wavelength 0.71073
_diffrn_reflns_av_R_equivalents 0.0911
_diffrn_reflns_av_unetI/netI 0.0942
_diffrn_reflns_Laue_measured_fraction_full 0.994
_diffrn_reflns_Laue_measured_fraction_max 0.994
_diffrn_reflns_limit_h_max 7
_diffrn_reflns_limit_h_min -6
_diffrn_reflns_limit_k_max 29
_diffrn_reflns_limit_k_min -29
_diffrn_reflns_limit_l_max 15
_diffrn_reflns_limit_l_min -14
_diffrn_reflns_number 16291
_diffrn_reflns_point_group_measured_fraction_full 0.994
_diffrn_reflns_point_group_measured_fraction_max 0.994
_diffrn_reflns_theta_full 25.242
_diffrn_reflns_theta_max 30.551
_diffrn_reflns_theta_min 2.176
_diffrn_source 'sealed tube'
_exptl_absorpt_coefficient_mu 1.277
_exptl_absorpt_correction_type multi-scan
_exptl_absorpt_process_details 'SADABS (Bruker-AXS)'
_exptl_crystal_colour blue
_exptl_crystal_density_diffrn 1.739
_exptl_crystal_description rod
_exptl_crystal_F_000 598
_exptl_crystal_size_max 0.20
_exptl_crystal_size_mid 0.04
_exptl_crystal_size_min 0.04
_exptl_transmission_factor_max 0.7461
_exptl_transmission_factor_min 0.6789
_refine_diff_density_max 0.395
_refine_diff_density_min -0.377
_refine_diff_density_rms 0.088
_refine_ls_extinction_method none
_refine_ls_goodness_of_fit_ref 0.982
_refine_ls_hydrogen_treatment constr
_refine_ls_matrix_type full
_refine_ls_number_parameters 160
_refine_ls_number_reflns 3419
_refine_ls_number_restraints 0
_refine_ls_restrained_S_all 0.982
_refine_ls_R_factor_all 0.1160
_refine_ls_R_factor_gt 0.0524
_refine_ls_shift/su_max 0.000
_refine_ls_shift/su_mean 0.000
_refine_ls_structure_factor_coef Fsqd
_refine_ls_weighting_details 'w=1/[\s^2^(Fo^2^)+(0.0407P)^2^] where P=(Fo^2^+2Fc^2^)/3'
_refine_ls_weighting_scheme calc
_refine_ls_wR_factor_gt 0.0952
_refine_ls_wR_factor_ref 0.1171
_reflns_Friedel_coverage 0.000
_reflns_number_gt 1902
_reflns_number_total 3419
_reflns_threshold_expression 'I > 2\s(I)'
_cod_data_source_file d3nj05361j2.cif
_cod_data_source_block Complex1
_cod_depositor_comments 'Adding full bibliography for 7062982--7062984.cif.'
_cod_original_sg_symbol_H-M 'P 21/c'
_cod_database_code 7062982
_shelx_shelxl_version_number 2019/1
_shelx_space_group_comment
;
The symmetry employed for this shelxl refinement is uniquely defined
by the following loop, which should always be used as a source of
symmetry information in preference to the above space-group names.
They are only intended as comments.
;
_shelx_estimated_absorpt_t_min 0.770
_shelx_estimated_absorpt_t_max 0.955

loop_
_space_group_symop_operation_xyz
'x, y, z'
'-x, y+1/2, -z+1/2'
'-x, -y, -z'
'x, -y-1/2, z-1/2'

loop_
_atom_site_label
_atom_site_type_symbol
_atom_site_fract_x
_atom_site_fract_y
_atom_site_fract_z
_atom_site_U_iso_or_equiv
_atom_site_adp_type
_atom_site_occupancy
_atom_site_site_symmetry_order
_atom_site_calc_flag
_atom_site_refinement_flags_posn
_atom_site_refinement_flags_adp
_atom_site_refinement_flags_occupancy
_atom_site_disorder_assembly
_atom_site_disorder_group
Cu1 Cu 0.000000 0.500000 1.000000 0.02756(16) Uani 1 2 d S . P . .
Cl1 Cl 0.2693(2) 0.30665(4) 0.85185(8) 0.0494(3) Uani 1 1 d . . . . .
O1 O -0.2831(4) 0.55966(10) 0.83345(19) 0.0381(5) Uani 1 1 d . . . . .
H1 H -0.235294 0.535743 0.781708 0.057 Uiso 1 1 d . U . . .
O2 O 0.1824(4) 0.45051(10) 0.87488(18) 0.0341(5) Uani 1 1 d . . . . .
O3 O -0.0836(5) 0.47719(12) 0.6891(2) 0.0522(7) Uani 1 1 d . . . . .
O4 O 0.8908(6) 0.25768(13) 0.5357(2) 0.0628(8) Uani 1 1 d . . . . .
O5 O 0.7858(7) 0.32193(14) 0.3778(3) 0.0769(10) Uani 1 1 d . . . . .
N1 N 0.2305(5) 0.57554(12) 0.9926(2) 0.0350(6) Uani 1 1 d . . . . .
H1A H 0.220818 0.601705 1.057075 0.042 Uiso 1 1 calc R U . . .
H1B H 0.399174 0.562783 1.001576 0.042 Uiso 1 1 calc R U . . .
N2 N 0.7695(6) 0.30331(14) 0.4838(3) 0.0421(7) Uani 1 1 d . . . . .
C1 C -0.1444(7) 0.61903(15) 0.8372(3) 0.0399(8) Uani 1 1 d . . . . .
H1C H -0.199596 0.646927 0.899457 0.048 Uiso 1 1 calc R U . . .
H1D H -0.192227 0.639562 0.754316 0.048 Uiso 1 1 calc R U . . .
C2 C 0.1514(6) 0.61049(15) 0.8712(3) 0.0381(8) Uani 1 1 d . . . . .
H2A H 0.210167 0.587017 0.803797 0.046 Uiso 1 1 calc R U . . .
H2B H 0.237364 0.652057 0.878763 0.046 Uiso 1 1 calc R U . . .
C3 C 0.1044(6) 0.44727(14) 0.7543(3) 0.0326(7) Uani 1 1 d . . . . .
C4 C 0.2651(6) 0.40525(13) 0.6831(3) 0.0291(7) Uani 1 1 d . . . . .
C5 C 0.3666(6) 0.34493(14) 0.7246(3) 0.0310(7) Uani 1 1 d . . . . .
C6 C 0.5306(7) 0.31138(14) 0.6608(3) 0.0343(7) Uani 1 1 d . . . . .
H6 H 0.599779 0.271731 0.690097 0.041 Uiso 1 1 calc R U . . .
C7 C 0.5892(6) 0.33867(14) 0.5515(3) 0.0318(7) Uani 1 1 d . . . . .
C8 C 0.4842(7) 0.39601(15) 0.5034(3) 0.0368(8) Uani 1 1 d . . . . .
H8 H 0.520110 0.412292 0.427762 0.044 Uiso 1 1 calc R U . . .
C9 C 0.3237(7) 0.42887(15) 0.5702(3) 0.0367(8) Uani 1 1 d . . . . .
H9 H 0.252285 0.468019 0.538952 0.044 Uiso 1 1 calc R U . . .

loop_
_atom_site_aniso_label
_atom_site_aniso_U_11
_atom_site_aniso_U_22
_atom_site_aniso_U_33
_atom_site_aniso_U_23
_atom_site_aniso_U_13
_atom_site_aniso_U_12
Cu1 0.0250(3) 0.0282(3) 0.0304(3) 0.0007(2) 0.0078(2) 0.0012(2)
Cl1 0.0742(7) 0.0394(5) 0.0438(5) 0.0099(4) 0.0334(5) 0.0056(4)
O1 0.0316(13) 0.0422(13) 0.0417(13) -0.0028(10) 0.0105(10) -0.0010(10)
O2 0.0359(13) 0.0380(12) 0.0297(11) -0.0005(9) 0.0095(10) 0.0066(10)
O3 0.0517(16) 0.0589(15) 0.0394(13) -0.0136(11) -0.0062(12) 0.0238(13)
O4 0.075(2) 0.0585(17) 0.0637(18) 0.0078(14) 0.0342(16) 0.0274(15)
O5 0.116(3) 0.076(2) 0.0565(17) 0.0180(15) 0.0608(19) 0.0210(18)
N1 0.0256(15) 0.0344(14) 0.0449(16) 0.0003(12) 0.0071(12) 0.0010(11)
N2 0.0474(19) 0.0415(16) 0.0421(17) -0.0057(14) 0.0203(15) -0.0033(14)
C1 0.045(2) 0.0378(18) 0.0380(18) 0.0067(14) 0.0101(16) 0.0063(16)
C2 0.037(2) 0.0343(17) 0.047(2) 0.0094(14) 0.0179(16) -0.0018(15)
C3 0.0302(18) 0.0305(16) 0.0361(18) -0.0024(13) 0.0046(14) -0.0025(14)
C4 0.0301(18) 0.0287(15) 0.0279(15) -0.0034(12) 0.0046(13) -0.0021(13)
C5 0.0356(19) 0.0325(16) 0.0268(15) -0.0001(13) 0.0107(14) -0.0023(14)
C6 0.043(2) 0.0280(16) 0.0335(17) 0.0005(13) 0.0122(15) 0.0016(14)
C7 0.0359(19) 0.0311(16) 0.0312(16) -0.0054(13) 0.0132(14) -0.0036(14)
C8 0.049(2) 0.0355(16) 0.0280(16) 0.0056(14) 0.0132(15) -0.0002(16)
C9 0.045(2) 0.0326(16) 0.0333(17) 0.0062(14) 0.0094(15) 0.0026(15)

loop_
_atom_type_symbol
_atom_type_description
_atom_type_scat_dispersion_real
_atom_type_scat_dispersion_imag
_atom_type_scat_source
C C 0.0033 0.0016 'International Tables Vol C Tables 4.2.6.8 and 6.1.1.4'
H H 0.0000 0.0000 'International Tables Vol C Tables 4.2.6.8 and 6.1.1.4'
Cl Cl 0.1484 0.1585 'International Tables Vol C Tables 4.2.6.8 and 6.1.1.4'
Cu Cu 0.3201 1.2651 'International Tables Vol C Tables 4.2.6.8 and 6.1.1.4'
N N 0.0061 0.0033 'International Tables Vol C Tables 4.2.6.8 and 6.1.1.4'
O O 0.0106 0.0060 'International Tables Vol C Tables 4.2.6.8 and 6.1.1.4'

loop_
_geom_angle_atom_site_label_1
_geom_angle_atom_site_label_2
_geom_angle_atom_site_label_3
_geom_angle
_geom_angle_site_symmetry_1
_geom_angle_site_symmetry_3
_geom_angle_publ_flag
N1 Cu1 N1 180.00(12) . 3_567 ?
N1 Cu1 O2 91.18(9) . . ?
N1 Cu1 O2 88.83(9) 3_567 . ?
N1 Cu1 O2 88.82(9) . 3_567 ?
N1 Cu1 O2 91.18(9) 3_567 3_567 ?
O2 Cu1 O2 180.00(7) . 3_567 ?
N1 Cu1 O1 80.24(9) . . ?
N1 Cu1 O1 99.76(9) 3_567 . ?
O2 Cu1 O1 93.67(7) . . ?
O2 Cu1 O1 86.33(7) 3_567 . ?
N1 Cu1 O1 99.76(9) . 3_567 ?
N1 Cu1 O1 80.24(9) 3_567 3_567 ?
O2 Cu1 O1 86.33(7) . 3_567 ?
O2 Cu1 O1 93.67(7) 3_567 3_567 ?
O1 Cu1 O1 180.00(8) . 3_567 ?
C1 O1 Cu1 102.10(17) . . ?
C1 O1 H1 109.5 . . ?
Cu1 O1 H1 88.0 . . ?
C3 O2 Cu1 126.6(2) . . ?
C2 N1 Cu1 111.86(19) . . ?
C2 N1 H1A 109.2 . . ?
Cu1 N1 H1A 109.2 . . ?
C2 N1 H1B 109.2 . . ?
Cu1 N1 H1B 109.2 . . ?
H1A N1 H1B 107.9 . . ?
O4 N2 O5 123.6(3) . . ?
O4 N2 C7 118.8(3) . . ?
O5 N2 C7 117.7(3) . . ?
O1 C1 C2 112.1(3) . . ?
O1 C1 H1C 109.2 . . ?
C2 C1 H1C 109.2 . . ?
O1 C1 H1D 109.2 . . ?
C2 C1 H1D 109.2 . . ?
H1C C1 H1D 107.9 . . ?
N1 C2 C1 110.8(3) . . ?
N1 C2 H2A 109.5 . . ?
C1 C2 H2A 109.5 . . ?
N1 C2 H2B 109.5 . . ?
C1 C2 H2B 109.5 . . ?
H2A C2 H2B 108.1 . . ?
O3 C3 O2 126.3(3) . . ?
O3 C3 C4 116.8(3) . . ?
O2 C3 C4 116.9(3) . . ?
C9 C4 C5 117.5(3) . . ?
C9 C4 C3 117.9(3) . . ?
C5 C4 C3 124.6(3) . . ?
C6 C5 C4 121.7(3) . . ?
C6 C5 Cl1 117.1(2) . . ?
C4 C5 Cl1 121.0(2) . . ?
C5 C6 C7 117.9(3) . . ?
C5 C6 H6 121.1 . . ?
C7 C6 H6 121.1 . . ?
C8 C7 C6 122.7(3) . . ?
C8 C7 N2 119.2(3) . . ?
C6 C7 N2 118.1(3) . . ?
C7 C8 C9 118.1(3) . . ?
C7 C8 H8 120.9 . . ?
C9 C8 H8 120.9 . . ?
C8 C9 C4 122.0(3) . . ?
C8 C9 H9 119.0 . . ?
C4 C9 H9 119.0 . . ?

loop_
_geom_bond_atom_site_label_1
_geom_bond_atom_site_label_2
_geom_bond_distance
_geom_bond_site_symmetry_2
_geom_bond_publ_flag
Cu1 N1 1.983(2) . ?
Cu1 N1 1.983(2) 3_567 ?
Cu1 O2 2.061(2) . ?
Cu1 O2 2.061(2) 3_567 ?
Cu1 O1 2.402(2) . ?
Cu1 O1 2.402(2) 3_567 ?
Cl1 C5 1.738(3) . ?
O1 C1 1.427(4) . ?
O1 H1 0.8199 . ?
O2 C3 1.271(3) . ?
O3 C3 1.236(4) . ?
O4 N2 1.210(3) . ?
O5 N2 1.217(3) . ?
N1 C2 1.472(4) . ?
N1 H1A 0.8900 . ?
N1 H1B 0.8900 . ?
N2 C7 1.483(4) . ?
C1 C2 1.494(5) . ?
C1 H1C 0.9700 . ?
C1 H1D 0.9700 . ?
C2 H2A 0.9700 . ?
C2 H2B 0.9700 . ?
C3 C4 1.512(4) . ?
C4 C9 1.393(4) . ?
C4 C5 1.401(4) . ?
C5 C6 1.377(4) . ?
C6 C7 1.389(4) . ?
C6 H6 0.9300 . ?
C7 C8 1.370(4) . ?
C8 C9 1.378(4) . ?
C8 H8 0.9300 . ?
C9 H9 0.9300 . ?

loop_
_geom_hbond_atom_site_label_D
_geom_hbond_atom_site_label_H
_geom_hbond_atom_site_label_A
_geom_hbond_distance_DH
_geom_hbond_distance_HA
_geom_hbond_distance_DA
_geom_hbond_angle_DHA
_geom_hbond_site_symmetry_A
_geom_hbond_publ_flag
O1 H1 O3 0.82 1.84 2.655(3) 170.1 . yes
N1 H1B O2 0.89 2.29 3.097(3) 150.5 3_667 yes
C1 H1C Cl1 0.97 2.92 3.842(3) 158.8 3_567 yes
C2 H2B O4 0.97 2.53 3.255(4) 131.7 2_656 yes

loop_
_geom_torsion_atom_site_label_1
_geom_torsion_atom_site_label_2
_geom_torsion_atom_site_label_3
_geom_torsion_atom_site_label_4
_geom_torsion
_geom_torsion_site_symmetry_1
_geom_torsion_site_symmetry_2
_geom_torsion_site_symmetry_3
_geom_torsion_site_symmetry_4
_geom_torsion_publ_flag
Cu1 O1 C1 C2 34.2(3) . . . . ?
Cu1 N1 C2 C1 45.3(3) . . . . ?
O1 C1 C2 N1 -55.0(4) . . . . ?
Cu1 O2 C3 O3 6.0(5) . . . . ?
Cu1 O2 C3 C4 -177.21(18) . . . . ?
O3 C3 C4 C9 40.8(4) . . . . ?
O2 C3 C4 C9 -136.3(3) . . . . ?
O3 C3 C4 C5 -141.3(3) . . . . ?
O2 C3 C4 C5 41.6(4) . . . . ?
C9 C4 C5 C6 3.5(5) . . . . ?
C3 C4 C5 C6 -174.4(3) . . . . ?
C9 C4 C5 Cl1 -171.4(2) . . . . ?
C3 C4 C5 Cl1 10.7(4) . . . . ?
C4 C5 C6 C7 -1.3(5) . . . . ?
Cl1 C5 C6 C7 173.9(2) . . . . ?
C5 C6 C7 C8 -2.1(5) . . . . ?
C5 C6 C7 N2 178.9(3) . . . . ?
O4 N2 C7 C8 169.6(3) . . . . ?
O5 N2 C7 C8 -10.7(5) . . . . ?
O4 N2 C7 C6 -11.4(5) . . . . ?
O5 N2 C7 C6 168.3(3) . . . . ?
C6 C7 C8 C9 3.0(5) . . . . ?
N2 C7 C8 C9 -178.1(3) . . . . ?
C7 C8 C9 C4 -0.5(5) . . . . ?
C5 C4 C9 C8 -2.6(5) . . . . ?
C3 C4 C9 C8 175.5(3) . . . . ?
